data_7250381
loop_
_publ_author_name
'Slater-Parry, Mari'
'Meally, Se\'an T.'
'Ratanasakprakan, Chotima'
'Townrow, David E.'
'Ellaby, Rebecca J.'
'Page, Samuel J.'
'Jones, Leigh F.'

_publ_section_title
;
 Pseudo [M(ii)7] (M = Co, Ni and Zn) metallocalix[6]arene hosts
 encapsulate a range of organic guest molecules in the solid state
;
_journal_issue 22
_journal_name_full CrystEngComm
_journal_page_first 3823
_journal_page_last 3832
_journal_paper_doi 10.1039/D5CE00341E
_journal_volume 27
_journal_year 2025
_chemical_formula_sum 'C67 H82 N8 O30 Zn7'
_chemical_formula_weight 1937.05
_chemical_name_common Bzal-Zn7.5H2O
_chemical_properties_physical Moisture-sensitive
_space_group_crystal_system trigonal
_space_group_IT_number 165
_space_group_name_Hall '-P 3 2"c'
_space_group_name_H-M_alt 'P -3 c 1'
_atom_sites_solution_hydrogens geom
_audit_creation_method SHELXL-2018/3
_audit_update_record
;
2025-05-09 deposited with the CCDC.	2025-05-13 downloaded from the CCDC.
;
_cell_angle_alpha 90
_cell_angle_beta 90
_cell_angle_gamma 120
_cell_formula_units_Z 2
_cell_length_a 14.010
_cell_length_b 14.010
_cell_length_c 23.002
_cell_measurement_reflns_used 6611
_cell_measurement_temperature 173.0(2)
_cell_measurement_theta_max 36.064
_cell_measurement_theta_min 1.627
_cell_volume 3909.962
_computing_cell_refinement 'xia2 0.4.0.438-g4431aaa, winter, g. (2010) j. appl. cryst. 43'
_computing_data_collection 'gda 8.44; generic data acquisition software'
_computing_data_reduction 'xia2 0.4.0.438-g4431aaa, winter, g. (2010) j. appl. cryst. 43'
_computing_molecular_graphics 'ORTEX - P. McArdle, J.Appl.Cryst.,1995,28,65-65.'
_computing_publication_material 'Oscail - P. McArdle, J.Appl.Cryst.,2017,50,320-326.'
_computing_structure_refinement 'SHELXL-2018/3 (Sheldrick, 2018)'
_computing_structure_solution 'SHELXT 2014/5 (Sheldrick, 2014)'
_diffrn_ambient_temperature 173.0(2)
_diffrn_detector_area_resol_mean 5.81
_diffrn_measured_fraction_theta_full 1.000
_diffrn_measured_fraction_theta_max 0.969
_diffrn_measurement_device_type 'Dectris, PILATUS 2M'
_diffrn_measurement_method 'profile data from \w-scans'
_diffrn_radiation_type synchrotron
_diffrn_radiation_wavelength 0.6889
_diffrn_reflns_av_R_equivalents 0.0470
_diffrn_reflns_av_unetI/netI 0.0183
_diffrn_reflns_Laue_measured_fraction_full 1.000
_diffrn_reflns_Laue_measured_fraction_max 0.969
_diffrn_reflns_limit_h_max 23
_diffrn_reflns_limit_h_min -23
_diffrn_reflns_limit_k_max 23
_diffrn_reflns_limit_k_min -22
_diffrn_reflns_limit_l_max 39
_diffrn_reflns_limit_l_min -38
_diffrn_reflns_number 82320
_diffrn_reflns_point_group_measured_fraction_full 1.000
_diffrn_reflns_point_group_measured_fraction_max 0.969
_diffrn_reflns_theta_full 24.415
_diffrn_reflns_theta_max 36.064
_diffrn_reflns_theta_min 1.627
_diffrn_source synchrotron
_exptl_absorpt_coefficient_mu 2.184
_exptl_crystal_colour Colourless
_exptl_crystal_density_diffrn 1.489
_exptl_crystal_description Parallelepiped
_exptl_crystal_F_000 1792
_exptl_crystal_recrystallization_method 'Re-crystallisation from solvent: MeOH'
_exptl_crystal_size_max 0.50
_exptl_crystal_size_mid 0.40
_exptl_crystal_size_min 0.20
_refine_diff_density_max 2.122
_refine_diff_density_min -1.451
_refine_diff_density_rms 0.133
_refine_ls_extinction_method none
_refine_ls_goodness_of_fit_ref 1.069
_refine_ls_hydrogen_treatment constr
_refine_ls_matrix_type full
_refine_ls_number_parameters 153
_refine_ls_number_reflns 6611
_refine_ls_number_restraints 0
_refine_ls_restrained_S_all 1.069
_refine_ls_R_factor_all 0.0432
_refine_ls_R_factor_gt 0.0416
_refine_ls_shift/su_max 0.001
_refine_ls_shift/su_mean 0.000
_refine_ls_structure_factor_coef Fsqd
_refine_ls_weighting_details 'w=1/[\s^2^(Fo^2^)+(0.0820P)^2^+3.4688P] where P=(Fo^2^+2Fc^2^)/3'
_refine_ls_weighting_scheme calc
_refine_ls_wR_factor_gt 0.1360
_refine_ls_wR_factor_ref 0.1373
_reflns_Friedel_coverage 0.000
_reflns_number_gt 6212
_reflns_number_total 6611
_reflns_threshold_expression 'I > 2\s(I)'
_cod_data_source_file d5ce00341e2.cif
_cod_data_source_block bzal-zn7sq
_cod_depositor_comments 'Adding full bibliography for 7250376--7250384.cif.'
_cod_original_cell_volume 3909.9
_cod_database_code 7250381
_shelx_shelxl_version_number 2018/3
_shelx_space_group_comment
;
The symmetry employed for this shelxl refinement is uniquely defined
by the following loop, which should always be used as a source of
symmetry information in preference to the above space-group names.
They are only intended as comments.
;
_platon_squeeze_void_probe_radius 1.20

loop_
_space_group_symop_operation_xyz
'x, y, z'
'-y, x-y, z'
'-x+y, -x, z'
'x-y, -y, -z+1/2'
'-x, -x+y, -z+1/2'
'y, x, -z+1/2'
'-x, -y, -z'
'y, -x+y, -z'
'x-y, x, -z'
'-x+y, y, z-1/2'
'x, x-y, z-1/2'
'-y, -x, z-1/2'

loop_
_atom_site_label
_atom_site_type_symbol
_atom_site_fract_x
_atom_site_fract_y
_atom_site_fract_z
_atom_site_U_iso_or_equiv
_atom_site_adp_type
_atom_site_occupancy
_atom_site_site_symmetry_order
_atom_site_calc_flag
_atom_site_refinement_flags_posn
_atom_site_refinement_flags_adp
_atom_site_refinement_flags_occupancy
_atom_site_disorder_assembly
_atom_site_disorder_group
Zn1 Zn 0.000000 0.000000 0.500000 0.01694(8) Uani 1 6 d S T P . .
O1 O 0.00212(10) -0.13031(9) 0.54533(5) 0.01955(18) Uani 1 1 d . . . . .
N1 N 0.19716(13) -0.18286(11) 0.57432(7) 0.0248(2) Uani 1 1 d . . . . .
C1 C 0.49629(14) 0.35240(14) 0.54681(10) 0.0292(3) Uani 1 1 d . . . . .
H1A H 0.507609 0.397269 0.581579 0.044 Uiso 1 1 calc R U . . .
H1B H 0.483844 0.387715 0.513160 0.044 Uiso 1 1 calc R U . . .
H1C H 0.561722 0.345659 0.539985 0.044 Uiso 1 1 calc R U . . .
Zn2 Zn 0.14594(2) -0.10930(2) 0.51196(2) 0.01865(6) Uani 1 1 d . . . . .
O2 O 0.28125(9) 0.03563(9) 0.53393(5) 0.01969(18) Uani 1 1 d . . . . .
N2 N 0.666667 0.333333 0.79558(13) 0.0339(6) Uani 1 3 d S T P . .
C2 C 0.41311(12) 0.17537(13) 0.59361(7) 0.0212(2) Uani 1 1 d . . . . .
O3 O 0.40214(10) 0.24487(10) 0.55514(6) 0.0243(2) Uani 1 1 d . . . . .
C3 C 0.48162(14) 0.20983(14) 0.64175(8) 0.0264(3) Uani 1 1 d . . . . .
H3 H 0.526791 0.286225 0.649736 0.032 Uiso 1 1 calc R U . . .
O4 O 0.64882(18) 0.23645(16) 0.79575(9) 0.0481(4) Uani 1 1 d . . . . .
C4 C 0.48397(15) 0.13161(15) 0.67853(8) 0.0280(3) Uani 1 1 d . . . . .
H4 H 0.531333 0.154870 0.711417 0.034 Uiso 1 1 calc R U . . .
C5 C 0.41767(14) 0.02076(14) 0.66716(7) 0.0250(3) Uani 1 1 d . . . . .
H5 H 0.420337 -0.031813 0.692172 0.030 Uiso 1 1 calc R U . . .
C6 C 0.34574(12) -0.01578(12) 0.61877(7) 0.0203(2) Uani 1 1 d . . . . .
C7 C 0.34358(11) 0.06187(12) 0.58066(6) 0.0180(2) Uani 1 1 d . . . . .
C8 C 0.27439(14) -0.13428(13) 0.61210(7) 0.0240(3) Uani 1 1 d . . . . .
H8 H 0.286021 -0.180095 0.638167 0.029 Uiso 1 1 calc R U . . .
C9 C 0.1334(2) -0.30337(16) 0.57724(11) 0.0404(5) Uani 1 1 d . . . . .
H9A H 0.167338 -0.329684 0.605535 0.061 Uiso 1 1 calc R U . . .
H9B H 0.132537 -0.334236 0.538886 0.061 Uiso 1 1 calc R U . . .
H9C H 0.057733 -0.326820 0.589269 0.061 Uiso 1 1 calc R U . . .
C10 C -0.0126(3) -0.1440(2) 0.60755(11) 0.0461(5) Uani 1 1 d . . . . .
H10A H -0.013461 -0.211703 0.619275 0.069 Uiso 1 1 calc R U . . .
H10B H -0.082500 -0.148899 0.618437 0.069 Uiso 1 1 calc R U . . .
H10C H 0.048330 -0.080713 0.627127 0.069 Uiso 1 1 calc R U . . .

loop_
_atom_site_aniso_label
_atom_site_aniso_U_11
_atom_site_aniso_U_22
_atom_site_aniso_U_33
_atom_site_aniso_U_23
_atom_site_aniso_U_13
_atom_site_aniso_U_12
Zn1 0.01549(10) 0.01549(10) 0.01985(17) 0.000 0.000 0.00775(5)
O1 0.0218(4) 0.0186(4) 0.0185(4) -0.0002(3) 0.0006(3) 0.0103(4)
N1 0.0268(6) 0.0165(5) 0.0304(6) -0.0008(4) -0.0090(5) 0.0103(4)
C1 0.0203(6) 0.0204(6) 0.0433(9) 0.0061(6) 0.0007(6) 0.0074(5)
Zn2 0.01779(9) 0.01601(8) 0.02296(10) -0.00267(5) -0.00416(5) 0.00905(6)
O2 0.0184(4) 0.0178(4) 0.0217(4) 0.0014(3) -0.0039(3) 0.0081(3)
N2 0.0389(9) 0.0389(9) 0.0238(11) 0.000 0.000 0.0195(4)
C2 0.0173(5) 0.0182(5) 0.0254(6) 0.0022(4) -0.0013(4) 0.0069(4)
O3 0.0188(4) 0.0176(4) 0.0318(6) 0.0044(4) -0.0039(4) 0.0055(4)
C3 0.0225(6) 0.0218(6) 0.0290(7) -0.0007(5) -0.0059(5) 0.0068(5)
O4 0.0549(11) 0.0391(9) 0.0499(10) -0.0031(7) -0.0193(9) 0.0232(8)
C4 0.0263(7) 0.0247(7) 0.0265(6) 0.0012(5) -0.0059(5) 0.0079(6)
C5 0.0237(6) 0.0244(6) 0.0224(6) 0.0034(5) -0.0035(5) 0.0087(5)
C6 0.0180(5) 0.0190(5) 0.0218(5) 0.0020(4) -0.0015(4) 0.0077(4)
C7 0.0149(5) 0.0187(5) 0.0199(5) 0.0011(4) -0.0006(4) 0.0081(4)
C8 0.0245(6) 0.0195(6) 0.0274(6) 0.0018(5) -0.0051(5) 0.0106(5)
C9 0.0460(11) 0.0189(7) 0.0505(12) -0.0012(7) -0.0228(10) 0.0119(7)
C10 0.0549(15) 0.0430(12) 0.0386(10) -0.0021(9) 0.0010(10) 0.0231(11)

loop_
_atom_type_symbol
_atom_type_description
_atom_type_scat_dispersion_real
_atom_type_scat_dispersion_imag
_atom_type_scat_source
C C 0.0033 0.0016 'International Tables Vol C Tables 4.2.6.8 and 6.1.1.4'
H H 0.0000 0.0000 'International Tables Vol C Tables 4.2.6.8 and 6.1.1.4'
N N 0.0061 0.0033 'International Tables Vol C Tables 4.2.6.8 and 6.1.1.4'
O O 0.0106 0.0060 'International Tables Vol C Tables 4.2.6.8 and 6.1.1.4'
Zn Zn 0.2839 1.4301 'International Tables Vol C Tables 4.2.6.8 and 6.1.1.4'

loop_
_geom_angle_atom_site_label_1
_geom_angle_atom_site_label_2
_geom_angle_atom_site_label_3
_geom_angle
_geom_angle_site_symmetry_1
_geom_angle_site_symmetry_3
_geom_angle_publ_flag
O1 Zn1 O1 82.21(4) . 8_556 ?
O1 Zn1 O1 97.79(4) . 2 ?
O1 Zn1 O1 180.0 8_556 2 ?
O1 Zn1 O1 180.0 . 7_556 ?
O1 Zn1 O1 97.79(4) 8_556 7_556 ?
O1 Zn1 O1 82.21(4) 2 7_556 ?
O1 Zn1 O1 82.21(4) . 9_556 ?
O1 Zn1 O1 97.79(4) 8_556 9_556 ?
O1 Zn1 O1 82.21(4) 2 9_556 ?
O1 Zn1 O1 97.79(4) 7_556 9_556 ?
O1 Zn1 O1 97.79(4) . 3 ?
O1 Zn1 O1 82.21(4) 8_556 3 ?
O1 Zn1 O1 97.79(4) 2 3 ?
O1 Zn1 O1 82.21(4) 7_556 3 ?
O1 Zn1 O1 180.0 9_556 3 ?
O1 Zn1 Zn2 42.68(3) . 8_556 ?
O1 Zn1 Zn2 40.31(3) 8_556 8_556 ?
O1 Zn1 Zn2 139.69(3) 2 8_556 ?
O1 Zn1 Zn2 137.32(3) 7_556 8_556 ?
O1 Zn1 Zn2 84.09(3) 9_556 8_556 ?
O1 Zn1 Zn2 95.91(3) 3 8_556 ?
O1 Zn1 Zn2 137.32(3) . 2 ?
O1 Zn1 Zn2 139.69(3) 8_556 2 ?
O1 Zn1 Zn2 40.31(3) 2 2 ?
O1 Zn1 Zn2 42.68(3) 7_556 2 ?
O1 Zn1 Zn2 95.91(3) 9_556 2 ?
O1 Zn1 Zn2 84.09(3) 3 2 ?
Zn2 Zn1 Zn2 180.0 8_556 2 ?
O1 Zn1 Zn2 95.91(3) . 9_556 ?
O1 Zn1 Zn2 137.32(3) 8_556 9_556 ?
O1 Zn1 Zn2 42.68(3) 2 9_556 ?
O1 Zn1 Zn2 84.09(3) 7_556 9_556 ?
O1 Zn1 Zn2 40.31(3) 9_556 9_556 ?
O1 Zn1 Zn2 139.69(3) 3 9_556 ?
Zn2 Zn1 Zn2 119.231(1) 8_556 9_556 ?
Zn2 Zn1 Zn2 60.769(1) 2 9_556 ?
O1 Zn1 Zn2 84.09(3) . 3 ?
O1 Zn1 Zn2 42.68(3) 8_556 3 ?
O1 Zn1 Zn2 137.32(3) 2 3 ?
O1 Zn1 Zn2 95.91(3) 7_556 3 ?
O1 Zn1 Zn2 139.69(3) 9_556 3 ?
O1 Zn1 Zn2 40.31(3) 3 3 ?
Zn2 Zn1 Zn2 60.769(1) 8_556 3 ?
Zn2 Zn1 Zn2 119.231(1) 2 3 ?
Zn2 Zn1 Zn2 180.0 9_556 3 ?
O1 Zn1 Zn2 139.69(3) . 7_556 ?
O1 Zn1 Zn2 84.09(3) 8_556 7_556 ?
O1 Zn1 Zn2 95.91(3) 2 7_556 ?
O1 Zn1 Zn2 40.31(3) 7_556 7_556 ?
O1 Zn1 Zn2 137.32(3) 9_556 7_556 ?
O1 Zn1 Zn2 42.68(3) 3 7_556 ?
Zn2 Zn1 Zn2 119.231(1) 8_556 7_556 ?
Zn2 Zn1 Zn2 60.769(1) 2 7_556 ?
Zn2 Zn1 Zn2 119.231(1) 9_556 7_556 ?
Zn2 Zn1 Zn2 60.769(1) 3 7_556 ?
O1 Zn1 Zn2 40.31(3) . . ?
O1 Zn1 Zn2 95.91(3) 8_556 . ?
O1 Zn1 Zn2 84.09(3) 2 . ?
O1 Zn1 Zn2 139.69(3) 7_556 . ?
O1 Zn1 Zn2 42.68(3) 9_556 . ?
O1 Zn1 Zn2 137.32(3) 3 . ?
Zn2 Zn1 Zn2 60.770(1) 8_556 . ?
Zn2 Zn1 Zn2 119.230(1) 2 . ?
Zn2 Zn1 Zn2 60.769(1) 9_556 . ?
Zn2 Zn1 Zn2 119.231(1) 3 . ?
Zn2 Zn1 Zn2 180.0 7_556 . ?
C10 O1 Zn2 117.23(14) . . ?
C10 O1 Zn1 122.71(13) . . ?
Zn2 O1 Zn1 97.43(5) . . ?
C10 O1 Zn2 120.55(13) . 8_556 ?
Zn2 O1 Zn2 98.73(4) . 8_556 ?
Zn1 O1 Zn2 94.80(4) . 8_556 ?
C8 N1 C9 116.48(14) . . ?
C8 N1 Zn2 127.45(11) . . ?
C9 N1 Zn2 115.97(11) . . ?
O3 C1 H1A 109.5 . . ?
O3 C1 H1B 109.5 . . ?
H1A C1 H1B 109.5 . . ?
O3 C1 H1C 109.5 . . ?
H1A C1 H1C 109.5 . . ?
H1B C1 H1C 109.5 . . ?
O2 Zn2 O1 114.37(5) . . ?
O2 Zn2 O2 162.22(3) . 8_556 ?
O1 Zn2 O2 80.14(4) . 8_556 ?
O2 Zn2 N1 86.75(5) . . ?
O1 Zn2 N1 103.23(6) . . ?
O2 Zn2 N1 100.30(5) 8_556 . ?
O2 Zn2 O1 78.53(4) . 9_556 ?
O1 Zn2 O1 83.95(6) . 9_556 ?
O2 Zn2 O1 93.58(4) 8_556 9_556 ?
N1 Zn2 O1 165.25(5) . 9_556 ?
O2 Zn2 O3 93.40(5) . 8_556 ?
O1 Zn2 O3 151.18(4) . 8_556 ?
O2 Zn2 O3 71.19(4) 8_556 8_556 ?
N1 Zn2 O3 85.07(6) . 8_556 ?
O1 Zn2 O3 94.79(5) 9_556 8_556 ?
O2 Zn2 Zn1 92.55(3) . . ?
O1 Zn2 Zn1 42.25(3) . . ?
O2 Zn2 Zn1 92.18(3) 8_556 . ?
N1 Zn2 Zn1 140.62(5) . . ?
O1 Zn2 Zn1 42.51(3) 9_556 . ?
O3 Zn2 Zn1 134.20(3) 8_556 . ?
O2 Zn2 Zn2 39.54(3) . 9_556 ?
O1 Zn2 Zn2 96.55(3) . 9_556 ?
O2 Zn2 Zn2 132.75(3) 8_556 9_556 ?
N1 Zn2 Zn2 125.90(4) . 9_556 ?
O1 Zn2 Zn2 39.60(3) 9_556 9_556 ?
O3 Zn2 Zn2 100.68(4) 8_556 9_556 ?
Zn1 Zn2 Zn2 59.616(1) . 9_556 ?
O2 Zn2 Zn2 151.67(3) . 8_556 ?
O1 Zn2 Zn2 41.66(3) . 8_556 ?
O2 Zn2 Zn2 39.11(3) 8_556 8_556 ?
N1 Zn2 Zn2 110.93(4) . 8_556 ?
O1 Zn2 Zn2 83.07(3) 9_556 8_556 ?
O3 Zn2 Zn2 109.54(3) 8_556 8_556 ?
Zn1 Zn2 Zn2 59.615(1) . 8_556 ?
Zn2 Zn2 Zn2 117.024(4) 9_556 8_556 ?
C7 O2 Zn2 129.79(9) . . ?
C7 O2 Zn2 123.61(10) . 9_556 ?
Zn2 O2 Zn2 101.34(5) . 9_556 ?
O4 N2 O4 119.999(4) . 2_655 ?
O4 N2 O4 119.999(4) . 3_665 ?
O4 N2 O4 119.999(4) 2_655 3_665 ?
O3 C2 C3 124.69(14) . . ?
O3 C2 C7 113.55(13) . . ?
C3 C2 C7 121.72(14) . . ?
C2 O3 C1 117.27(13) . . ?
C2 O3 Zn2 111.91(9) . 9_556 ?
C1 O3 Zn2 126.65(11) . 9_556 ?
C2 C3 C4 119.65(15) . . ?
C2 C3 H3 120.2 . . ?
C4 C3 H3 120.2 . . ?
C5 C4 C3 120.10(15) . . ?
C5 C4 H4 119.9 . . ?
C3 C4 H4 119.9 . . ?
C4 C5 C6 120.93(15) . . ?
C4 C5 H5 119.5 . . ?
C6 C5 H5 119.5 . . ?
C7 C6 C5 119.77(14) . . ?
C7 C6 C8 123.18(13) . . ?
C5 C6 C8 117.03(14) . . ?
O2 C7 C6 124.05(13) . . ?
O2 C7 C2 118.15(13) . . ?
C6 C7 C2 117.81(13) . . ?
N1 C8 C6 126.24(14) . . ?
N1 C8 H8 116.9 . . ?
C6 C8 H8 116.9 . . ?
N1 C9 H9A 109.5 . . ?
N1 C9 H9B 109.5 . . ?
H9A C9 H9B 109.5 . . ?
N1 C9 H9C 109.5 . . ?
H9A C9 H9C 109.5 . . ?
H9B C9 H9C 109.5 . . ?
O1 C10 H10A 109.5 . . ?
O1 C10 H10B 109.5 . . ?
H10A C10 H10B 109.5 . . ?
O1 C10 H10C 109.5 . . ?
H10A C10 H10C 109.5 . . ?
H10B C10 H10C 109.5 . . ?

loop_
_geom_bond_atom_site_label_1
_geom_bond_atom_site_label_2
_geom_bond_distance
_geom_bond_site_symmetry_2
_geom_bond_publ_flag
Zn1 O1 2.1154(11) . ?
Zn1 O1 2.1154(11) 8_556 ?
Zn1 O1 2.1154(11) 2 ?
Zn1 O1 2.1154(11) 7_556 ?
Zn1 O1 2.1154(11) 9_556 ?
Zn1 O1 2.1154(11) 3 ?
Zn1 Zn2 3.11947(17) 8_556 ?
Zn1 Zn2 3.11947(17) 2 ?
Zn1 Zn2 3.11947(17) 9_556 ?
Zn1 Zn2 3.11947(17) 3 ?
Zn1 Zn2 3.11946(17) 7_556 ?
Zn1 Zn2 3.11947(17) . ?
O1 C10 1.445(3) . ?
O1 Zn2 2.0353(11) . ?
O1 Zn2 2.1223(11) 8_556 ?
N1 C8 1.286(2) . ?
N1 C9 1.464(2) . ?
N1 Zn2 2.0915(14) . ?
C1 O3 1.435(2) . ?
C1 H1A 0.9800 . ?
C1 H1B 0.9800 . ?
C1 H1C 0.9800 . ?
Zn2 O2 2.0304(11) . ?
Zn2 O2 2.0492(11) 8_556 ?
Zn2 O3 2.3847(12) 8_556 ?
Zn2 Zn2 3.15564(17) 9_556 ?
Zn2 Zn2 3.15571(18) 8_556 ?
O2 C7 1.3160(17) . ?
N2 O4 1.251(2) . ?
N2 O4 1.251(2) 2_655 ?
N2 O4 1.251(2) 3_665 ?
C2 O3 1.380(2) . ?
C2 C3 1.385(2) . ?
C2 C7 1.420(2) . ?
C3 C4 1.398(2) . ?
C3 H3 0.9500 . ?
C4 C5 1.378(2) . ?
C4 H4 0.9500 . ?
C5 C6 1.414(2) . ?
C5 H5 0.9500 . ?
C6 C7 1.409(2) . ?
C6 C8 1.456(2) . ?
C8 H8 0.9500 . ?
C9 H9A 0.9800 . ?
C9 H9B 0.9800 . ?
C9 H9C 0.9800 . ?
C10 H10A 0.9800 . ?
C10 H10B 0.9800 . ?
C10 H10C 0.9800 . ?

loop_
_platon_squeeze_void_nr
_platon_squeeze_void_average_x
_platon_squeeze_void_average_y
_platon_squeeze_void_average_z
_platon_squeeze_void_volume
_platon_squeeze_void_count_electrons
_platon_squeeze_void_content
1 0.000 0.000 0.250 402 114 ' '
2 0.000 0.000 0.750 402 114 ' '
3 0.333 0.667 0.062 15 0 ' '
4 0.333 0.667 0.562 15 0 ' '
5 0.666 0.333 0.438 15 0 ' '
6 0.666 0.333 0.938 15 0 ' '
